data_4350079
loop_
_publ_author_name
'Artem'ev, Alexander V.'
'Ryzhikov, Maxim R.'
'Berezin, Alexey S.'
'Kolesnikov, Ilya E.'
'Samsonenko, Denis G.'
'Bagryanskaya, Irina Yu.'

_publ_section_title
;
 Photoluminescence of Ag(i) complexes with a square-planar coordination
 geometry: the first observation
;
_journal_issue 10
_journal_name_full 'Inorganic Chemistry Frontiers'
_journal_page_first 2855
_journal_paper_doi 10.1039/C9QI00657E
_journal_volume 6
_journal_year 2019
_chemical_formula_moiety 'C30 H24 Ag B F4 N6 O2 P2'
_chemical_formula_sum 'C30 H24 Ag B F4 N6 O2 P2'
_chemical_formula_weight 757.17
_chemical_name_systematic
; 
 silver(I) complex with tris(2-pyridyl)phosphine oxide 
;
_space_group_crystal_system triclinic
_space_group_IT_number 2
_space_group_name_Hall '-P 1'
_space_group_name_H-M_alt 'P -1'
_atom_sites_solution_hydrogens geom
_atom_sites_solution_primary direct
_atom_sites_solution_secondary difmap
_audit_creation_method SHELXL-97
_audit_update_record
;
2019-02-10 deposited with the CCDC.	2019-08-15 downloaded from the CCDC.
;
_cell_angle_alpha 81.010(5)
_cell_angle_beta 88.125(5)
_cell_angle_gamma 82.406(4)
_cell_formula_units_Z 2
_cell_length_a 9.3435(7)
_cell_length_b 9.9903(8)
_cell_length_c 17.8533(15)
_cell_measurement_reflns_used 9980
_cell_measurement_temperature 296(2)
_cell_measurement_theta_max 27.53
_cell_measurement_theta_min 2.31
_cell_volume 1631.5(2)
_computing_cell_refinement 'Bruker SAINT'
_computing_data_collection 'Bruker APEX2'
_computing_data_reduction 'Bruker SAINT'
_computing_molecular_graphics 'Bruker SHELXTL'
_computing_publication_material 'Bruker SHELXTL'
_computing_structure_refinement 'SHELXL-97 (Sheldrick, 2008)'
_computing_structure_solution 'SHELXS-97 (Sheldrick, 2008)'
_diffrn_ambient_temperature 296(2)
_diffrn_measured_fraction_theta_full 0.998
_diffrn_measured_fraction_theta_max 0.972
_diffrn_measurement_device_type 'Bruker APEX-II CCD'
_diffrn_measurement_method '\f and \w scans'
_diffrn_radiation_monochromator graphite
_diffrn_radiation_source 'sealed tube'
_diffrn_radiation_type MoK\a
_diffrn_radiation_wavelength 0.71073
_diffrn_reflns_av_R_equivalents 0.0281
_diffrn_reflns_av_sigmaI/netI 0.0274
_diffrn_reflns_limit_h_max 12
_diffrn_reflns_limit_h_min -12
_diffrn_reflns_limit_k_max 12
_diffrn_reflns_limit_k_min -12
_diffrn_reflns_limit_l_max 22
_diffrn_reflns_limit_l_min -23
_diffrn_reflns_number 25068
_diffrn_reflns_theta_full 25.00
_diffrn_reflns_theta_max 27.67
_diffrn_reflns_theta_min 1.15
_diffrn_standards_number 0
_exptl_absorpt_coefficient_mu 0.777
_exptl_absorpt_correction_T_max 0.8621
_exptl_absorpt_correction_T_min 0.7514
_exptl_absorpt_correction_type multi-scan
_exptl_absorpt_process_details SADABS
_exptl_crystal_colour colourless
_exptl_crystal_density_diffrn 1.541
_exptl_crystal_density_method 'not measured'
_exptl_crystal_description prism
_exptl_crystal_F_000 760
_exptl_crystal_size_max 0.80
_exptl_crystal_size_mid 0.40
_exptl_crystal_size_min 0.25
_refine_diff_density_max 1.739
_refine_diff_density_min -0.642
_refine_diff_density_rms 0.085
_refine_ls_extinction_method none
_refine_ls_goodness_of_fit_ref 1.045
_refine_ls_hydrogen_treatment constr
_refine_ls_matrix_type full
_refine_ls_number_parameters 418
_refine_ls_number_reflns 7411
_refine_ls_number_restraints 1
_refine_ls_restrained_S_all 1.046
_refine_ls_R_factor_all 0.0668
_refine_ls_R_factor_gt 0.0515
_refine_ls_shift/su_max 0.003
_refine_ls_shift/su_mean 0.000
_refine_ls_structure_factor_coef Fsqd
_refine_ls_weighting_details 'calc w=1/[\s^2^(Fo^2^)+(0.0999P)^2^+0.8991P] where P=(Fo^2^+2Fc^2^)/3'
_refine_ls_weighting_scheme calc
_refine_ls_wR_factor_gt 0.1598
_refine_ls_wR_factor_ref 0.1735
_reflns_number_gt 5562
_reflns_number_total 7411
_reflns_threshold_expression >2sigma(I)
_cod_data_source_file c9qi00657e3.cif
_cod_data_source_block d5
_cod_database_code 4350079

loop_
_symmetry_equiv_pos_as_xyz
'x, y, z'
'-x, -y, -z'

loop_
_atom_site_label
_atom_site_type_symbol
_atom_site_fract_x
_atom_site_fract_y
_atom_site_fract_z
_atom_site_U_iso_or_equiv
_atom_site_adp_type
_atom_site_occupancy
_atom_site_symmetry_multiplicity
_atom_site_calc_flag
_atom_site_refinement_flags
Ag1 Ag 0.5000 1.0000 0.0000 0.06822(17) Uani 1 2 d S
P1 P 0.78297(9) 0.74268(9) -0.04722(5) 0.0534(2) Uani 1 1 d .
O1 O 0.8999(3) 0.6420(3) -0.07015(19) 0.0794(8) Uani 1 1 d .
N1 N 0.4953(3) 0.8105(4) -0.0744(2) 0.0755(10) Uani 1 1 d .
N2 N 0.7219(3) 1.0211(3) -0.0685(2) 0.0710(9) Uani 1 1 d .
N3 N 0.6616(4) 0.8130(3) 0.08279(18) 0.0647(8) Uani 1 1 d .
C1 C 0.6091(4) 0.7198(3) -0.0824(2) 0.0537(7) Uani 1 1 d .
C2 C 0.6015(5) 0.6071(5) -0.1163(3) 0.0817(12) Uani 1 1 d .
H2A H 0.6838 0.5464 -0.1228 0.098 Uiso 1 1 calc R
C3 C 0.4702(6) 0.5859(6) -0.1406(4) 0.1048(18) Uani 1 1 d U
H3A H 0.4620 0.5091 -0.1628 0.126 Uiso 1 1 calc R
C4 C 0.3512(6) 0.6775(6) -0.1322(4) 0.0956(16) Uani 1 1 d U
H4A H 0.2611 0.6650 -0.1485 0.115 Uiso 1 1 calc R
C5 C 0.3688(5) 0.7878(5) -0.0991(4) 0.0936(16) Uani 1 1 d .
H5A H 0.2882 0.8509 -0.0935 0.112 Uiso 1 1 calc R
C6 C 0.8193(3) 0.9171(4) -0.0808(2) 0.0517(7) Uani 1 1 d .
C7 C 0.9486(4) 0.9351(5) -0.1180(2) 0.0692(10) Uani 1 1 d .
H7A H 1.0142 0.8599 -0.1259 0.083 Uiso 1 1 calc R
C8 C 0.9791(4) 1.0646(5) -0.1432(3) 0.0795(12) Uani 1 1 d .
H8A H 1.0664 1.0788 -0.1676 0.095 Uiso 1 1 calc R
C9 C 0.8812(5) 1.1717(5) -0.1322(3) 0.0793(12) Uani 1 1 d .
H9A H 0.8991 1.2607 -0.1495 0.095 Uiso 1 1 calc R
C10 C 0.7544(5) 1.1467(5) -0.0948(3) 0.0879(15) Uani 1 1 d .
H10A H 0.6872 1.2210 -0.0874 0.105 Uiso 1 1 calc R
C11 C 0.7623(4) 0.7264(3) 0.0547(2) 0.0539(8) Uani 1 1 d .
C12 C 0.8503(5) 0.6256(4) 0.0996(3) 0.0665(10) Uani 1 1 d .
H12A H 0.9201 0.5669 0.0783 0.080 Uiso 1 1 calc R
C13 C 0.8305(6) 0.6151(5) 0.1779(3) 0.0857(14) Uani 1 1 d .
H13A H 0.8860 0.5469 0.2100 0.103 Uiso 1 1 calc R
C14 C 0.7315(7) 0.7030(6) 0.2068(3) 0.0920(16) Uani 1 1 d .
H14A H 0.7196 0.6983 0.2591 0.110 Uiso 1 1 calc R
C15 C 0.6476(6) 0.8005(5) 0.1582(3) 0.0832(12) Uani 1 1 d .
H15A H 0.5781 0.8604 0.1788 0.100 Uiso 1 1 calc R
Ag3 Ag 0.5000 1.0000 -0.5000 0.07430(17) Uani 1 2 d S
P3 P 0.71542(11) 1.04787(12) -0.66288(6) 0.0673(3) Uani 1 1 d .
O3 O 0.8058(4) 1.0564(4) -0.73266(19) 0.0974(11) Uani 1 1 d .
N7 N 0.7152(3) 0.8812(4) -0.5262(2) 0.0686(8) Uani 1 1 d .
N8 N 0.6182(4) 1.2071(4) -0.5584(2) 0.0720(9) Uani 1 1 d .
N11 N 0.4876(6) 1.1115(6) -0.3341(3) 0.1193(18) Uani 1 1 d .
C31 C 0.7886(4) 0.9088(5) -0.5919(3) 0.0693(10) Uani 1 1 d .
C32 C 0.9148(6) 0.8306(6) -0.6063(4) 0.1043(17) Uani 1 1 d .
H32A H 0.9628 0.8489 -0.6525 0.125 Uiso 1 1 calc R
C33 C 0.9710(7) 0.7237(7) -0.5517(5) 0.132(3) Uani 1 1 d .
H33A H 1.0579 0.6710 -0.5602 0.158 Uiso 1 1 calc R
C34 C 0.8986(7) 0.6983(7) -0.4871(4) 0.117(2) Uani 1 1 d .
H34A H 0.9343 0.6266 -0.4501 0.140 Uiso 1 1 calc R
C35 C 0.7713(6) 0.7770(6) -0.4748(3) 0.0922(15) Uani 1 1 d .
H35A H 0.7222 0.7575 -0.4290 0.111 Uiso 1 1 calc R
C36 C 0.7042(4) 1.2006(4) -0.6196(2) 0.0648(9) Uani 1 1 d .
C37 C 0.7848(5) 1.3027(5) -0.6496(3) 0.0833(13) Uani 1 1 d .
H37A H 0.8446 1.2943 -0.6917 0.100 Uiso 1 1 calc R
C38 C 0.7735(7) 1.4180(6) -0.6149(4) 0.1008(17) Uani 1 1 d .
H38A H 0.8236 1.4907 -0.6342 0.121 Uiso 1 1 calc R
C39 C 0.6867(7) 1.4236(6) -0.5511(4) 0.1057(18) Uani 1 1 d .
H39A H 0.6793 1.4992 -0.5260 0.127 Uiso 1 1 calc R
C40 C 0.6125(6) 1.3172(5) -0.5254(3) 0.0924(14) Uani 1 1 d .
H40A H 0.5545 1.3221 -0.4823 0.111 Uiso 1 1 calc R
C51 C 0.4691(5) 0.9787(6) -0.3244(2) 0.0790(13) Uani 1 1 d .
C52 C 0.5707(6) 0.8725(8) -0.2988(3) 0.1099(19) Uani 1 1 d .
H52A H 0.5515 0.7824 -0.2921 0.132 Uiso 1 1 calc R
C53 C 0.7046(7) 0.9064(13) -0.2833(4) 0.155(4) Uani 1 1 d .
H53A H 0.7772 0.8374 -0.2646 0.186 Uiso 1 1 calc R
C54 C 0.7312(10) 1.0342(17) -0.2945(4) 0.182(6) Uani 1 1 d .
H54A H 0.8232 1.0551 -0.2870 0.218 Uiso 1 1 calc R
C55 C 0.6173(11) 1.1394(12) -0.3182(4) 0.166(4) Uani 1 1 d .
H55A H 0.6339 1.2301 -0.3228 0.199 Uiso 1 1 calc R
F1 F 0.8735(9) 0.3713(10) -0.3051(5) 0.265(4) Uani 1 1 d .
F2 F 0.799(2) 0.5833(8) -0.3042(4) 0.473(13) Uani 1 1 d .
F3 F 0.6985(9) 0.4232(8) -0.2461(3) 0.232(3) Uani 1 1 d .
F4 F 0.7164(8) 0.4721(8) -0.3740(3) 0.222(3) Uani 1 1 d .
B1 B 0.7692(18) 0.4748(7) -0.3073(4) 0.173(6) Uani 1 1 d .

loop_
_atom_site_aniso_label
_atom_site_aniso_U_11
_atom_site_aniso_U_22
_atom_site_aniso_U_33
_atom_site_aniso_U_23
_atom_site_aniso_U_13
_atom_site_aniso_U_12
Ag1 0.0484(2) 0.0601(3) 0.0997(4) -0.0299(2) 0.0233(2) -0.00484(16)
P1 0.0465(4) 0.0532(5) 0.0594(5) -0.0167(4) 0.0017(4) 0.0062(3)
O1 0.0666(16) 0.0751(17) 0.091(2) -0.0267(15) 0.0047(15) 0.0248(14)
N1 0.0545(17) 0.075(2) 0.104(3) -0.041(2) -0.0184(17) 0.0035(15)
N2 0.0531(16) 0.0557(17) 0.100(3) -0.0063(17) 0.0272(16) -0.0061(13)
N3 0.0685(19) 0.0715(19) 0.0542(17) -0.0154(15) 0.0027(14) -0.0038(15)
C1 0.0568(18) 0.0516(17) 0.0553(19) -0.0176(15) -0.0001(15) -0.0056(14)
C2 0.078(3) 0.070(2) 0.105(4) -0.040(2) 0.003(2) -0.006(2)
C3 0.111(4) 0.095(3) 0.128(5) -0.055(3) -0.012(3) -0.042(3)
C4 0.078(3) 0.096(3) 0.124(4) -0.041(3) -0.021(3) -0.021(2)
C5 0.060(2) 0.092(3) 0.138(5) -0.052(3) -0.028(3) 0.001(2)
C6 0.0391(15) 0.0639(19) 0.0516(18) -0.0117(15) 0.0014(13) -0.0021(13)
C7 0.0430(17) 0.094(3) 0.073(3) -0.023(2) 0.0087(16) -0.0092(18)
C8 0.055(2) 0.113(4) 0.076(3) -0.012(2) 0.0135(19) -0.036(2)
C9 0.067(2) 0.085(3) 0.086(3) 0.004(2) 0.003(2) -0.032(2)
C10 0.068(3) 0.060(2) 0.129(4) 0.001(3) 0.019(3) -0.0076(19)
C11 0.0520(17) 0.0533(18) 0.058(2) -0.0105(15) -0.0035(15) -0.0103(14)
C12 0.072(2) 0.0515(18) 0.076(3) 0.0002(18) -0.015(2) -0.0154(16)
C13 0.102(3) 0.070(3) 0.082(3) 0.011(2) -0.031(3) -0.020(3)
C14 0.132(4) 0.095(3) 0.056(2) 0.001(2) -0.016(3) -0.051(3)
C15 0.100(3) 0.090(3) 0.063(3) -0.022(2) 0.010(2) -0.017(3)
Ag3 0.0560(2) 0.1046(4) 0.0568(3) -0.0096(2) 0.02124(18) 0.0011(2)
P3 0.0640(6) 0.0907(7) 0.0487(5) -0.0156(5) 0.0213(4) -0.0144(5)
O3 0.099(2) 0.130(3) 0.0654(18) -0.0221(18) 0.0423(17) -0.027(2)
N7 0.0581(18) 0.079(2) 0.0636(19) -0.0056(16) 0.0108(14) 0.0008(15)
N8 0.069(2) 0.079(2) 0.067(2) -0.0205(17) 0.0143(16) -0.0013(16)
N11 0.141(4) 0.154(5) 0.081(3) -0.028(3) 0.002(3) -0.077(4)
C31 0.055(2) 0.083(3) 0.070(2) -0.017(2) 0.0209(18) -0.0086(18)
C32 0.073(3) 0.111(4) 0.123(5) -0.023(4) 0.038(3) 0.003(3)
C33 0.085(4) 0.112(5) 0.179(8) -0.005(5) 0.018(4) 0.032(3)
C34 0.093(4) 0.106(4) 0.132(6) 0.010(4) 0.003(4) 0.021(3)
C35 0.081(3) 0.094(3) 0.090(3) 0.008(3) 0.005(3) 0.003(3)
C36 0.057(2) 0.082(3) 0.052(2) -0.0033(18) 0.0019(16) -0.0073(18)
C37 0.085(3) 0.100(3) 0.064(3) 0.005(2) -0.001(2) -0.027(3)
C38 0.119(4) 0.079(3) 0.105(4) 0.002(3) -0.024(4) -0.027(3)
C39 0.128(5) 0.076(3) 0.116(5) -0.025(3) -0.026(4) -0.003(3)
C40 0.102(4) 0.087(3) 0.089(3) -0.029(3) 0.011(3) 0.001(3)
C51 0.077(3) 0.128(4) 0.0408(19) -0.027(2) 0.0125(18) -0.032(3)
C52 0.082(3) 0.172(6) 0.078(3) -0.025(4) -0.011(3) -0.014(4)
C53 0.076(4) 0.311(13) 0.085(4) -0.038(6) -0.013(3) -0.038(6)
C54 0.137(7) 0.371(17) 0.068(4) -0.028(6) -0.010(4) -0.150(10)
C55 0.189(9) 0.259(11) 0.087(5) -0.038(6) -0.004(5) -0.146(9)
F1 0.240(8) 0.289(10) 0.238(8) -0.038(7) 0.052(6) 0.052(7)
F2 1.15(4) 0.140(6) 0.149(6) -0.004(5) 0.007(12) -0.166(12)
F3 0.320(8) 0.229(6) 0.120(4) -0.027(4) 0.063(5) 0.042(6)
F4 0.281(8) 0.252(7) 0.125(4) 0.024(4) -0.062(5) -0.055(6)
B1 0.390(18) 0.058(3) 0.057(4) -0.012(3) 0.014(6) 0.023(6)

loop_
_atom_type_symbol
_atom_type_description
_atom_type_scat_dispersion_real
_atom_type_scat_dispersion_imag
_atom_type_scat_source
C C 0.0033 0.0016 'International Tables Vol C Tables 4.2.6.8 and 6.1.1.4'
H H 0.0000 0.0000 'International Tables Vol C Tables 4.2.6.8 and 6.1.1.4'
Ag Ag -0.8971 1.1015 'International Tables Vol C Tables 4.2.6.8 and 6.1.1.4'
B B 0.0013 0.0007 'International Tables Vol C Tables 4.2.6.8 and 6.1.1.4'
F F 0.0171 0.0103 'International Tables Vol C Tables 4.2.6.8 and 6.1.1.4'
N N 0.0061 0.0033 'International Tables Vol C Tables 4.2.6.8 and 6.1.1.4'
O O 0.0106 0.0060 'International Tables Vol C Tables 4.2.6.8 and 6.1.1.4'
P P 0.1023 0.0942 'International Tables Vol C Tables 4.2.6.8 and 6.1.1.4'

loop_
_geom_angle_atom_site_label_1
_geom_angle_atom_site_label_2
_geom_angle_atom_site_label_3
_geom_angle
_geom_angle_site_symmetry_1
_geom_angle_site_symmetry_3
N2 Ag1 N2 180.0 . 2_675
N2 Ag1 N1 98.17(12) . 2_675
N2 Ag1 N1 81.83(12) 2_675 2_675
N2 Ag1 N1 81.83(12) . .
N2 Ag1 N1 98.17(12) 2_675 .
N1 Ag1 N1 180.00(14) 2_675 .
N2 Ag1 N3 98.56(11) . 2_675
N2 Ag1 N3 81.44(11) 2_675 2_675
N1 Ag1 N3 80.70(11) 2_675 2_675
N1 Ag1 N3 99.30(11) . 2_675
N2 Ag1 N3 81.44(11) . .
N2 Ag1 N3 98.56(11) 2_675 .
N1 Ag1 N3 99.30(11) 2_675 .
N1 Ag1 N3 80.70(11) . .
N3 Ag1 N3 180.00(13) 2_675 .
O1 P1 C11 111.95(18) . .
O1 P1 C1 111.71(17) . .
C11 P1 C1 105.78(16) . .
O1 P1 C6 111.20(18) . .
C11 P1 C6 106.83(16) . .
C1 P1 C6 109.10(15) . .
C1 N1 C5 117.7(3) . .
C1 N1 Ag1 122.9(2) . .
C5 N1 Ag1 118.8(3) . .
C6 N2 C10 116.7(3) . .
C6 N2 Ag1 124.9(2) . .
C10 N2 Ag1 118.4(3) . .
C11 N3 C15 117.4(4) . .
C11 N3 Ag1 123.2(2) . .
C15 N3 Ag1 119.4(3) . .
N1 C1 C2 122.5(3) . .
N1 C1 P1 119.7(2) . .
C2 C1 P1 117.9(3) . .
C3 C2 C1 118.5(4) . .
C3 C2 H2A 120.8 . .
C1 C2 H2A 120.8 . .
C4 C3 C2 120.0(4) . .
C4 C3 H3A 120.0 . .
C2 C3 H3A 120.0 . .
C5 C4 C3 117.7(4) . .
C5 C4 H4A 121.1 . .
C3 C4 H4A 121.1 . .
N1 C5 C4 123.6(4) . .
N1 C5 H5A 118.2 . .
C4 C5 H5A 118.2 . .
N2 C6 C7 122.6(4) . .
N2 C6 P1 119.4(3) . .
C7 C6 P1 117.9(3) . .
C8 C7 C6 119.2(4) . .
C8 C7 H7A 120.4 . .
C6 C7 H7A 120.4 . .
C9 C8 C7 119.3(4) . .
C9 C8 H8A 120.4 . .
C7 C8 H8A 120.4 . .
C8 C9 C10 118.6(4) . .
C8 C9 H9A 120.7 . .
C10 C9 H9A 120.7 . .
N2 C10 C9 123.7(4) . .
N2 C10 H10A 118.2 . .
C9 C10 H10A 118.2 . .
N3 C11 C12 123.2(4) . .
N3 C11 P1 117.9(3) . .
C12 C11 P1 118.9(3) . .
C11 C12 C13 117.4(4) . .
C11 C12 H12A 121.3 . .
C13 C12 H12A 121.3 . .
C14 C13 C12 119.9(4) . .
C14 C13 H13A 120.0 . .
C12 C13 H13A 120.0 . .
C13 C14 C15 119.1(5) . .
C13 C14 H14A 120.5 . .
C15 C14 H14A 120.5 . .
N3 C15 C14 123.0(5) . .
N3 C15 H15A 118.5 . .
C14 C15 H15A 118.5 . .
N7 Ag3 N7 180.00(17) 2_674 .
N7 Ag3 N8 95.84(12) 2_674 .
N7 Ag3 N8 84.16(12) . .
N7 Ag3 N8 84.16(12) 2_674 2_674
N7 Ag3 N8 95.84(12) . 2_674
N8 Ag3 N8 180.00(16) . 2_674
O3 P3 C36 112.3(2) . .
O3 P3 C51 115.1(2) . 2_674
C36 P3 C51 105.5(2) . 2_674
O3 P3 C31 111.4(2) . .
C36 P3 C31 106.16(19) . .
C51 P3 C31 105.7(2) 2_674 .
C35 N7 C31 118.1(4) . .
C35 N7 Ag3 118.7(3) . .
C31 N7 Ag3 123.2(3) . .
C40 N8 C36 117.6(4) . .
C40 N8 Ag3 122.1(3) . .
C36 N8 Ag3 119.8(3) . .
C55 N11 C51 116.5(8) . .
N7 C31 C32 120.9(5) . .
N7 C31 P3 119.3(3) . .
C32 C31 P3 119.7(4) . .
C31 C32 C33 119.7(6) . .
C31 C32 H32A 120.2 . .
C33 C32 H32A 120.2 . .
C34 C33 C32 118.8(5) . .
C34 C33 H33A 120.6 . .
C32 C33 H33A 120.6 . .
C33 C34 C35 120.2(6) . .
C33 C34 H34A 119.9 . .
C35 C34 H34A 119.9 . .
N7 C35 C34 122.3(6) . .
N7 C35 H35A 118.9 . .
C34 C35 H35A 118.9 . .
N8 C36 C37 123.3(4) . .
N8 C36 P3 117.3(3) . .
C37 C36 P3 119.4(4) . .
C36 C37 C38 117.7(5) . .
C36 C37 H37A 121.1 . .
C38 C37 H37A 121.1 . .
C37 C38 C39 118.9(5) . .
C37 C38 H38A 120.6 . .
C39 C38 H38A 120.6 . .
C40 C39 C38 119.1(6) . .
C40 C39 H39A 120.5 . .
C38 C39 H39A 120.5 . .
N8 C40 C39 123.4(5) . .
N8 C40 H40A 118.3 . .
C39 C40 H40A 118.3 . .
N11 C51 C52 125.4(5) . .
N11 C51 P3 113.1(4) . 2_674
C52 C51 P3 121.0(5) . 2_674
C51 C52 C53 116.1(8) . .
C51 C52 H52A 122.0 . .
C53 C52 H52A 121.9 . .
C54 C53 C52 121.3(10) . .
C54 C53 H53A 119.4 . .
C52 C53 H53A 119.4 . .
C53 C54 C55 119.0(7) . .
C53 C54 H54A 120.5 . .
C55 C54 H54A 120.5 . .
N11 C55 C54 121.6(9) . .
N11 C55 H55A 119.2 . .
C54 C55 H55A 119.2 . .
F2 B1 F4 109.9(8) . .
F2 B1 F1 118.9(19) . .
F4 B1 F1 99.4(7) . .
F2 B1 F3 113.1(9) . .
F4 B1 F3 118.4(14) . .
F1 B1 F3 96.2(6) . .

loop_
_geom_bond_atom_site_label_1
_geom_bond_atom_site_label_2
_geom_bond_distance
_geom_bond_site_symmetry_2
Ag1 N2 2.389(3) .
Ag1 N2 2.389(3) 2_675
Ag1 N1 2.482(3) 2_675
Ag1 N1 2.482(3) .
Ag1 N3 2.548(3) 2_675
Ag1 N3 2.548(3) .
P1 O1 1.477(3) .
P1 C11 1.808(4) .
P1 C1 1.815(3) .
P1 C6 1.824(4) .
N1 C1 1.323(5) .
N1 C5 1.334(5) .
N2 C6 1.328(5) .
N2 C10 1.339(5) .
N3 C11 1.332(5) .
N3 C15 1.337(5) .
C1 C2 1.370(5) .
C2 C3 1.367(7) .
C2 H2A 0.9300 .
C3 C4 1.364(8) .
C3 H3A 0.9300 .
C4 C5 1.358(7) .
C4 H4A 0.9300 .
C5 H5A 0.9300 .
C6 C7 1.379(5) .
C7 C8 1.366(7) .
C7 H7A 0.9300 .
C8 C9 1.347(7) .
C8 H8A 0.9300 .
C9 C10 1.373(6) .
C9 H9A 0.9300 .
C10 H10A 0.9300 .
C11 C12 1.380(5) .
C12 C13 1.394(7) .
C12 H12A 0.9300 .
C13 C14 1.338(8) .
C13 H13A 0.9300 .
C14 C15 1.377(7) .
C14 H14A 0.9300 .
C15 H15A 0.9300 .
Ag3 N7 2.270(3) 2_674
Ag3 N7 2.270(3) .
Ag3 N8 2.538(4) .
Ag3 N8 2.538(4) 2_674
P3 O3 1.480(3) .
P3 C36 1.804(5) .
P3 C51 1.805(5) 2_674
P3 C31 1.805(5) .
N7 C35 1.337(6) .
N7 C31 1.348(5) .
N8 C40 1.321(6) .
N8 C36 1.340(5) .
N11 C55 1.327(9) .
N11 C51 1.344(7) .
C31 C32 1.366(6) .
C32 C33 1.388(9) .
C32 H32A 0.9300 .
C33 C34 1.324(10) .
C33 H33A 0.9300 .
C34 C35 1.368(8) .
C34 H34A 0.9300 .
C35 H35A 0.9300 .
C36 C37 1.379(6) .
C37 C38 1.381(8) .
C37 H37A 0.9300 .
C38 C39 1.381(9) .
C38 H38A 0.9300 .
C39 C40 1.357(9) .
C39 H39A 0.9300 .
C40 H40A 0.9300 .
C51 C52 1.359(8) .
C51 P3 1.805(5) 2_674
C52 C53 1.386(9) .
C52 H52A 0.9300 .
C53 C54 1.316(15) .
C53 H53A 0.9300 .
C54 C55 1.419(16) .
C54 H54A 0.9300 .
C55 H55A 0.9300 .
F1 B1 1.321(12) .
F2 B1 1.164(12) .
F3 B1 1.328(12) .
F4 B1 1.310(11) .

loop_
_geom_torsion_atom_site_label_1
_geom_torsion_atom_site_label_2
_geom_torsion_atom_site_label_3
_geom_torsion_atom_site_label_4
_geom_torsion
_geom_torsion_site_symmetry_1
_geom_torsion_site_symmetry_4
N2 Ag1 N1 C1 45.5(3) . .
N2 Ag1 N1 C1 -134.5(3) 2_675 .
N1 Ag1 N1 C1 76(100) 2_675 .
N3 Ag1 N1 C1 142.9(3) 2_675 .
N3 Ag1 N1 C1 -37.1(3) . .
N2 Ag1 N1 C5 -143.6(4) . .
N2 Ag1 N1 C5 36.4(4) 2_675 .
N1 Ag1 N1 C5 -113(100) 2_675 .
N3 Ag1 N1 C5 -46.2(4) 2_675 .
N3 Ag1 N1 C5 133.8(4) . .
N2 Ag1 N2 C6 80(76) 2_675 .
N1 Ag1 N2 C6 137.4(3) 2_675 .
N1 Ag1 N2 C6 -42.6(3) . .
N3 Ag1 N2 C6 -140.8(3) 2_675 .
N3 Ag1 N2 C6 39.2(3) . .
N2 Ag1 N2 C10 -98(100) 2_675 .
N1 Ag1 N2 C10 -40.4(4) 2_675 .
N1 Ag1 N2 C10 139.6(4) . .
N3 Ag1 N2 C10 41.3(4) 2_675 .
N3 Ag1 N2 C10 -138.7(4) . .
N2 Ag1 N3 C11 -41.0(3) . .
N2 Ag1 N3 C11 139.0(3) 2_675 .
N1 Ag1 N3 C11 -137.9(3) 2_675 .
N1 Ag1 N3 C11 42.1(3) . .
N3 Ag1 N3 C11 -178(100) 2_675 .
N2 Ag1 N3 C15 138.1(3) . .
N2 Ag1 N3 C15 -41.9(3) 2_675 .
N1 Ag1 N3 C15 41.2(3) 2_675 .
N1 Ag1 N3 C15 -138.8(3) . .
N3 Ag1 N3 C15 1(100) 2_675 .
C5 N1 C1 C2 1.6(7) . .
Ag1 N1 C1 C2 172.6(4) . .
C5 N1 C1 P1 -178.2(4) . .
Ag1 N1 C1 P1 -7.2(5) . .
O1 P1 C1 N1 -172.5(3) . .
C11 P1 C1 N1 65.5(4) . .
C6 P1 C1 N1 -49.1(4) . .
O1 P1 C1 C2 7.8(4) . .
C11 P1 C1 C2 -114.3(4) . .
C6 P1 C1 C2 131.1(4) . .
N1 C1 C2 C3 -2.2(7) . .
P1 C1 C2 C3 177.6(4) . .
C1 C2 C3 C4 1.4(9) . .
C2 C3 C4 C5 -0.2(10) . .
C1 N1 C5 C4 -0.3(9) . .
Ag1 N1 C5 C4 -171.7(5) . .
C3 C4 C5 N1 -0.3(10) . .
C10 N2 C6 C7 0.6(6) . .
Ag1 N2 C6 C7 -177.3(3) . .
C10 N2 C6 P1 -179.6(4) . .
Ag1 N2 C6 P1 2.5(5) . .
O1 P1 C6 N2 176.8(3) . .
C11 P1 C6 N2 -60.8(3) . .
C1 P1 C6 N2 53.1(3) . .
O1 P1 C6 C7 -3.5(4) . .
C11 P1 C6 C7 119.0(3) . .
C1 P1 C6 C7 -127.1(3) . .
N2 C6 C7 C8 0.3(6) . .
P1 C6 C7 C8 -179.5(3) . .
C6 C7 C8 C9 -1.1(7) . .
C7 C8 C9 C10 1.0(7) . .
C6 N2 C10 C9 -0.8(8) . .
Ag1 N2 C10 C9 177.2(4) . .
C8 C9 C10 N2 0.0(8) . .
C15 N3 C11 C12 0.5(5) . .
Ag1 N3 C11 C12 179.7(3) . .
C15 N3 C11 P1 -179.7(3) . .
Ag1 N3 C11 P1 -0.6(4) . .
O1 P1 C11 N3 179.0(3) . .
C1 P1 C11 N3 -59.1(3) . .
C6 P1 C11 N3 57.0(3) . .
O1 P1 C11 C12 -1.2(3) . .
C1 P1 C11 C12 120.7(3) . .
C6 P1 C11 C12 -123.2(3) . .
N3 C11 C12 C13 0.4(5) . .
P1 C11 C12 C13 -179.4(3) . .
C11 C12 C13 C14 -1.6(6) . .
C12 C13 C14 C15 1.9(7) . .
C11 N3 C15 C14 -0.3(7) . .
Ag1 N3 C15 C14 -179.4(4) . .
C13 C14 C15 N3 -0.9(7) . .
N7 Ag3 N7 C35 -63(100) 2_674 .
N8 Ag3 N7 C35 138.7(4) . .
N8 Ag3 N7 C35 -41.3(4) 2_674 .
N7 Ag3 N7 C31 116(100) 2_674 .
N8 Ag3 N7 C31 -42.5(3) . .
N8 Ag3 N7 C31 137.5(3) 2_674 .
N7 Ag3 N8 C40 47.7(4) 2_674 .
N7 Ag3 N8 C40 -132.3(4) . .
N8 Ag3 N8 C40 -26(100) 2_674 .
N7 Ag3 N8 C36 -140.7(3) 2_674 .
N7 Ag3 N8 C36 39.3(3) . .
N8 Ag3 N8 C36 146(100) 2_674 .
C35 N7 C31 C32 1.6(7) . .
Ag3 N7 C31 C32 -177.2(4) . .
C35 N7 C31 P3 179.5(4) . .
Ag3 N7 C31 P3 0.7(5) . .
O3 P3 C31 N7 -176.2(3) . .
C36 P3 C31 N7 61.3(4) . .
C51 P3 C31 N7 -50.5(4) 2_674 .
O3 P3 C31 C32 1.8(5) . .
C36 P3 C31 C32 -120.7(4) . .
C51 P3 C31 C32 127.5(4) 2_674 .
N7 C31 C32 C33 -2.1(9) . .
P3 C31 C32 C33 -180.0(6) . .
C31 C32 C33 C34 1.5(12) . .
C32 C33 C34 C35 -0.5(12) . .
C31 N7 C35 C34 -0.6(8) . .
Ag3 N7 C35 C34 178.2(5) . .
C33 C34 C35 N7 0.1(11) . .
C40 N8 C36 C37 -0.6(6) . .
Ag3 N8 C36 C37 -172.6(3) . .
C40 N8 C36 P3 178.3(3) . .
Ag3 N8 C36 P3 6.3(4) . .
O3 P3 C36 N8 176.3(3) . .
C51 P3 C36 N8 50.1(4) 2_674 .
C31 P3 C36 N8 -61.8(3) . .
O3 P3 C36 C37 -4.8(4) . .
C51 P3 C36 C37 -130.9(4) 2_674 .
C31 P3 C36 C37 117.1(3) . .
N8 C36 C37 C38 -1.1(7) . .
P3 C36 C37 C38 -179.9(4) . .
C36 C37 C38 C39 2.1(8) . .
C37 C38 C39 C40 -1.6(9) . .
C36 N8 C40 C39 1.2(8) . .
Ag3 N8 C40 C39 173.0(4) . .
C38 C39 C40 N8 -0.1(9) . .
C55 N11 C51 C52 1.2(8) . .
C55 N11 C51 P3 173.5(5) . 2_674
N11 C51 C52 C53 -1.5(8) . .
P3 C51 C52 C53 -173.2(4) 2_674 .
C51 C52 C53 C54 -1.4(10) . .
C52 C53 C54 C55 4.1(13) . .
C51 N11 C55 C54 1.7(10) . .
C53 C54 C55 N11 -4.4(13) . .
